data_2243418
loop_
_publ_author_name
'Tan, Sang Loon'
'Tiekink, Edward R. T.'

_publ_section_title
;
 2-[Carbamothioyl(2-hydroxyethyl)amino]ethyl benzoate: crystal structure,
 Hirshfeld surface analysis and computational study
;
_journal_coeditor_code HB7918
_journal_issue 6
_journal_name_full 'Acta Crystallographica Section E'
_journal_page_first 933
_journal_page_last 939
_journal_paper_doi 10.1107/S2056989020006829
_journal_volume 76
_journal_year 2020
_chemical_formula_iupac 'C12 H16 N2 O3 S'
_chemical_formula_moiety 'C12 H16 N2 O3 S'
_chemical_formula_sum 'C12 H16 N2 O3 S'
_chemical_formula_weight 268.33
_chemical_name_systematic
;
2-[Carbamothioyl(2-hydroxyethyl)amino]ethyl benzoate
;
_space_group_crystal_system triclinic
_space_group_IT_number 2
_space_group_name_Hall '-P 1'
_space_group_name_H-M_alt 'P -1'
_atom_sites_solution_hydrogens mixed
_atom_sites_solution_primary direct
_atom_sites_solution_secondary difmap
_audit_creation_method SHELXL-2018/3
_cell_angle_alpha 96.815(2)
_cell_angle_beta 96.057(2)
_cell_angle_gamma 95.990(2)
_cell_formula_units_Z 2
_cell_length_a 7.1608(2)
_cell_length_b 8.8771(2)
_cell_length_c 10.0728(2)
_cell_measurement_reflns_used 11731
_cell_measurement_temperature 100(2)
_cell_measurement_theta_max 76.3330
_cell_measurement_theta_min 5.0280
_cell_volume 627.78(3)
_computing_cell_refinement
;
CrysAlis PRO (Rigaku OD, 2018)
;
_computing_data_collection
;
CrysAlis PRO (Rigaku OD, 2018)
;
_computing_data_reduction
;
CrysAlis PRO (Rigaku OD, 2018)
;
_computing_molecular_graphics
;
ORTEP-3 for Windows (Farrugia, 2012), DIAMOND (Brandenburg,
2006)
;
_computing_publication_material
;
publCIF (Westrip, 2010)
;
_computing_structure_refinement
;
<i>SHELXL2018/3</i> (Sheldrick, 2015<i>b</i>)
;
_computing_structure_solution
;
SHELXS (Sheldrick, 2015<i>a</i>)
;
_diffrn_ambient_temperature 100(2)
_diffrn_detector 'CCD plate'
_diffrn_detector_area_resol_mean 5.2558
_diffrn_measured_fraction_theta_full 1.000
_diffrn_measured_fraction_theta_max 0.991
_diffrn_measurement_device 'four-circle diffractometer'
_diffrn_measurement_device_type 'XtaLAB Synergy, Dualflex, AtlasS2'
_diffrn_measurement_method '\w scans'
_diffrn_radiation_monochromator mirror
_diffrn_radiation_probe x-ray
_diffrn_radiation_type CuK\a
_diffrn_radiation_wavelength 1.54184
_diffrn_reflns_av_R_equivalents 0.0276
_diffrn_reflns_av_unetI/netI 0.0154
_diffrn_reflns_limit_h_max 9
_diffrn_reflns_limit_h_min -8
_diffrn_reflns_limit_k_max 11
_diffrn_reflns_limit_k_min -11
_diffrn_reflns_limit_l_max 11
_diffrn_reflns_limit_l_min -12
_diffrn_reflns_number 15863
_diffrn_reflns_theta_full 67.684
_diffrn_reflns_theta_max 76.620
_diffrn_reflns_theta_min 4.453
_diffrn_source 'micro-focus sealed X-ray tube'
_exptl_absorpt_coefficient_mu 2.331
_exptl_absorpt_correction_T_max 1.000
_exptl_absorpt_correction_T_min 0.656
_exptl_absorpt_correction_type gaussian
_exptl_absorpt_process_details
;
(CrysAlisPro; Rigaku OD, 2018)
;
_exptl_crystal_colour colourless
_exptl_crystal_density_diffrn 1.420
_exptl_crystal_description block
_exptl_crystal_F_000 284
_exptl_crystal_size_max 0.140
_exptl_crystal_size_mid 0.100
_exptl_crystal_size_min 0.090
_refine_diff_density_max 0.279
_refine_diff_density_min -0.287
_refine_ls_extinction_method none
_refine_ls_goodness_of_fit_ref 1.018
_refine_ls_hydrogen_treatment mixed
_refine_ls_matrix_type full
_refine_ls_number_parameters 172
_refine_ls_number_reflns 2608
_refine_ls_number_restraints 3
_refine_ls_restrained_S_all 1.018
_refine_ls_R_factor_all 0.0279
_refine_ls_R_factor_gt 0.0272
_refine_ls_shift/su_max 0.001
_refine_ls_shift/su_mean 0.000
_refine_ls_structure_factor_coef Fsqd
_refine_ls_weighting_details 'w=1/[\s^2^(Fo^2^)+(0.0387P)^2^+0.2837P] where P=(Fo^2^+2Fc^2^)/3'
_refine_ls_weighting_scheme calc
_refine_ls_wR_factor_gt 0.0713
_refine_ls_wR_factor_ref 0.0720
_reflns_number_gt 2530
_reflns_number_total 2608
_reflns_threshold_expression 'I > 2\s(I)'
_cod_data_source_file hb7918sup1.cif
_cod_data_source_block I
_cod_database_code 2243418
_shelx_space_group_comment
;
The symmetry employed for this shelxl refinement is uniquely defined
by the following loop, which should always be used as a source of
symmetry information in preference to the above space-group names.
They are only intended as comments.
;
_shelx_estimated_absorpt_t_min 0.736
_shelx_estimated_absorpt_t_max 0.818

loop_
_space_group_symop_operation_xyz
'x, y, z'
'-x, -y, -z'

loop_
_atom_site_type_symbol
_atom_site_label
_atom_site_fract_x
_atom_site_fract_y
_atom_site_fract_z
_atom_site_U_iso_or_equiv
_atom_site_adp_type
_atom_site_calc_flag
_atom_site_occupancy
_atom_site_disorder_assembly
_atom_site_disorder_group
S S1 0.37572(4) 0.27008(3) 1.03290(3) 0.01701(9) Uani d 1 . .
O O1 0.95223(11) 0.15258(9) 1.06895(9) 0.02017(19) Uani d 1 . .
H H1O 1.0641(15) 0.1717(19) 1.0521(17) 0.030 Uiso d 1 . .
O O2 0.70466(11) 0.26850(9) 0.61989(8) 0.01658(17) Uani d 1 . .
O O3 0.60618(13) 0.20970(10) 0.39867(8) 0.02231(19) Uani d 1 . .
N N1 0.35269(14) 0.03143(11) 0.84534(10) 0.0167(2) Uani d 1 . .
H H1N 0.396(2) -0.0360(14) 0.7896(13) 0.020 Uiso d 1 . .
H H2N 0.2480(16) 0.0025(16) 0.8779(14) 0.020 Uiso d 1 . .
N N2 0.63866(13) 0.18528(10) 0.87909(9) 0.01420(19) Uani d 1 . .
C C1 0.46322(16) 0.15473(12) 0.91223(11) 0.0146(2) Uani d 1 . .
C C2 0.76658(16) 0.31983(13) 0.94513(12) 0.0169(2) Uani d 1 . .
H H2A 0.692935 0.407323 0.960760 0.020 Uiso calc 1 . .
H H2B 0.861614 0.347207 0.884739 0.020 Uiso calc 1 . .
C C3 0.86760(16) 0.29131(13) 1.07870(12) 0.0183(2) Uani d 1 . .
H H3A 0.966872 0.377706 1.111775 0.022 Uiso calc 1 . .
H H3B 0.775824 0.287765 1.145528 0.022 Uiso calc 1 . .
C C4 0.71451(16) 0.08514(13) 0.77635(11) 0.0158(2) Uani d 1 . .
H H4A 0.676376 -0.022672 0.787412 0.019 Uiso calc 1 . .
H H4B 0.854379 0.103147 0.790497 0.019 Uiso calc 1 . .
C C5 0.64657(16) 0.11088(13) 0.63421(11) 0.0170(2) Uani d 1 . .
H H5A 0.702102 0.042030 0.568493 0.020 Uiso calc 1 . .
H H5B 0.507114 0.088915 0.617061 0.020 Uiso calc 1 . .
C C6 0.67210(15) 0.30367(13) 0.49377(11) 0.0162(2) Uani d 1 . .
C C7 0.72974(15) 0.46730(13) 0.48446(11) 0.0158(2) Uani d 1 . .
C C8 0.70318(16) 0.51705(14) 0.35804(12) 0.0180(2) Uani d 1 . .
H H8 0.641338 0.448875 0.282694 0.022 Uiso calc 1 . .
C C9 0.76728(17) 0.66610(14) 0.34284(12) 0.0214(2) Uani d 1 . .
H H9 0.752018 0.699503 0.256588 0.026 Uiso calc 1 . .
C C10 0.85375(17) 0.76653(14) 0.45357(13) 0.0218(3) Uani d 1 . .
H H10 0.899045 0.868220 0.442592 0.026 Uiso calc 1 . .
C C11 0.87453(17) 0.71919(14) 0.58064(13) 0.0212(2) Uani d 1 . .
H H11 0.930722 0.789112 0.656580 0.025 Uiso calc 1 . .
C C12 0.81286(16) 0.56950(13) 0.59597(12) 0.0182(2) Uani d 1 . .
H H12 0.827287 0.536650 0.682476 0.022 Uiso calc 1 . .

loop_
_atom_site_aniso_label
_atom_site_aniso_U_11
_atom_site_aniso_U_22
_atom_site_aniso_U_33
_atom_site_aniso_U_12
_atom_site_aniso_U_13
_atom_site_aniso_U_23
S1 0.01619(15) 0.01550(15) 0.01948(15) 0.00207(10) 0.00422(10) 0.00084(10)
O1 0.0143(4) 0.0183(4) 0.0283(5) 0.0016(3) 0.0032(3) 0.0041(3)
O2 0.0206(4) 0.0148(4) 0.0137(4) -0.0014(3) 0.0016(3) 0.0025(3)
O3 0.0282(5) 0.0199(4) 0.0162(4) -0.0027(3) -0.0008(3) -0.0003(3)
N1 0.0162(5) 0.0147(5) 0.0184(5) -0.0008(4) 0.0025(4) 0.0015(4)
N2 0.0149(4) 0.0131(4) 0.0141(4) 0.0001(3) 0.0018(3) 0.0012(3)
C1 0.0162(5) 0.0140(5) 0.0144(5) 0.0020(4) 0.0001(4) 0.0057(4)
C2 0.0170(5) 0.0127(5) 0.0203(5) -0.0024(4) 0.0030(4) 0.0017(4)
C3 0.0170(5) 0.0157(5) 0.0203(6) -0.0002(4) 0.0005(4) -0.0021(4)
C4 0.0172(5) 0.0146(5) 0.0160(5) 0.0027(4) 0.0033(4) 0.0019(4)
C5 0.0203(5) 0.0136(5) 0.0163(5) -0.0011(4) 0.0030(4) 0.0007(4)
C6 0.0139(5) 0.0201(6) 0.0147(5) 0.0019(4) 0.0024(4) 0.0019(4)
C7 0.0134(5) 0.0176(6) 0.0169(5) 0.0030(4) 0.0029(4) 0.0028(4)
C8 0.0178(5) 0.0207(6) 0.0160(5) 0.0057(4) 0.0015(4) 0.0017(4)
C9 0.0234(6) 0.0233(6) 0.0206(6) 0.0095(5) 0.0048(5) 0.0085(5)
C10 0.0209(6) 0.0164(5) 0.0301(6) 0.0050(4) 0.0058(5) 0.0061(5)
C11 0.0202(6) 0.0190(6) 0.0231(6) 0.0024(4) 0.0001(5) -0.0007(5)
C12 0.0180(5) 0.0204(6) 0.0162(5) 0.0027(4) 0.0009(4) 0.0028(4)

loop_
_atom_type_symbol
_atom_type_description
_atom_type_scat_dispersion_real
_atom_type_scat_dispersion_imag
_atom_type_scat_source
C C 0.0181 0.0091 'International Tables Vol C Tables 4.2.6.8 and 6.1.1.4'
H H 0.0000 0.0000 'International Tables Vol C Tables 4.2.6.8 and 6.1.1.4'
N N 0.0311 0.0180 'International Tables Vol C Tables 4.2.6.8 and 6.1.1.4'
O O 0.0492 0.0322 'International Tables Vol C Tables 4.2.6.8 and 6.1.1.4'
S S 0.3331 0.5567 'International Tables Vol C Tables 4.2.6.8 and 6.1.1.4'

loop_
_geom_angle_atom_site_label_1
_geom_angle_atom_site_label_2
_geom_angle_atom_site_label_3
_geom_angle_site_symmetry_1
_geom_angle_site_symmetry_3
_geom_angle
_geom_angle_publ_flag
C3 O1 H1O . . 108.6(12) ?
C6 O2 C5 . . 114.66(8) ?
C1 N1 H1N . . 122.3(10) ?
C1 N1 H2N . . 117.4(10) ?
H1N N1 H2N . . 117.2(14) ?
C1 N2 C2 . . 121.80(9) ?
C1 N2 C4 . . 121.91(9) ?
C2 N2 C4 . . 116.29(9) ?
N2 C1 N1 . . 118.46(10) ?
N2 C1 S1 . . 121.95(8) ?
N1 C1 S1 . . 119.57(9) ?
N2 C2 C3 . . 112.00(9) ?
N2 C2 H2A . . 109.2 ?
C3 C2 H2A . . 109.2 ?
N2 C2 H2B . . 109.2 ?
C3 C2 H2B . . 109.2 ?
H2A C2 H2B . . 107.9 ?
O1 C3 C2 . . 112.86(9) ?
O1 C3 H3A . . 109.0 ?
C2 C3 H3A . . 109.0 ?
O1 C3 H3B . . 109.0 ?
C2 C3 H3B . . 109.0 ?
H3A C3 H3B . . 107.8 ?
N2 C4 C5 . . 112.81(9) ?
N2 C4 H4A . . 109.0 ?
C5 C4 H4A . . 109.0 ?
N2 C4 H4B . . 109.0 ?
C5 C4 H4B . . 109.0 ?
H4A C4 H4B . . 107.8 ?
O2 C5 C4 . . 108.15(9) ?
O2 C5 H5A . . 110.1 ?
C4 C5 H5A . . 110.1 ?
O2 C5 H5B . . 110.1 ?
C4 C5 H5B . . 110.1 ?
H5A C5 H5B . . 108.4 ?
O3 C6 O2 . . 122.83(10) ?
O3 C6 C7 . . 124.38(10) ?
O2 C6 C7 . . 112.78(9) ?
C12 C7 C8 . . 119.92(11) ?
C12 C7 C6 . . 122.18(10) ?
C8 C7 C6 . . 117.88(10) ?
C9 C8 C7 . . 119.84(11) ?
C9 C8 H8 . . 120.1 ?
C7 C8 H8 . . 120.1 ?
C8 C9 C10 . . 120.01(11) ?
C8 C9 H9 . . 120.0 ?
C10 C9 H9 . . 120.0 ?
C11 C10 C9 . . 120.41(11) ?
C11 C10 H10 . . 119.8 ?
C9 C10 H10 . . 119.8 ?
C12 C11 C10 . . 119.75(11) ?
C12 C11 H11 . . 120.1 ?
C10 C11 H11 . . 120.1 ?
C11 C12 C7 . . 120.01(11) ?
C11 C12 H12 . . 120.0 ?
C7 C12 H12 . . 120.0 ?

loop_
_geom_bond_atom_site_label_1
_geom_bond_atom_site_label_2
_geom_bond_site_symmetry_2
_geom_bond_distance
_geom_bond_publ_flag
S1 C1 . 1.7082(11) ?
O1 C3 . 1.4259(14) ?
O1 H1O . 0.840(9) ?
O2 C6 . 1.3462(14) ?
O2 C5 . 1.4460(13) ?
O3 C6 . 1.2121(14) ?
N1 C1 . 1.3454(15) ?
N1 H1N . 0.874(9) ?
N1 H2N . 0.876(9) ?
N2 C1 . 1.3424(15) ?
N2 C2 . 1.4706(14) ?
N2 C4 . 1.4688(14) ?
C2 C3 . 1.5203(16) ?
C2 H2A . 0.9900 ?
C2 H2B . 0.9900 ?
C3 H3A . 0.9900 ?
C3 H3B . 0.9900 ?
C4 C5 . 1.5141(15) ?
C4 H4A . 0.9900 ?
C4 H4B . 0.9900 ?
C5 H5A . 0.9900 ?
C5 H5B . 0.9900 ?
C6 C7 . 1.4847(16) ?
C7 C12 . 1.3941(16) ?
C7 C8 . 1.3974(16) ?
C8 C9 . 1.3859(17) ?
C8 H8 . 0.9500 ?
C9 C10 . 1.3876(18) ?
C9 H9 . 0.9500 ?
C10 C11 . 1.3919(18) ?
C10 H10 . 0.9500 ?
C11 C12 . 1.3876(17) ?
C11 H11 . 0.9500 ?
C12 H12 . 0.9500 ?

loop_
_geom_hbond_atom_site_label_D
_geom_hbond_atom_site_label_H
_geom_hbond_atom_site_label_A
_geom_hbond_site_symmetry_A
_geom_hbond_distance_DH
_geom_hbond_distance_HA
_geom_hbond_distance_DA
_geom_hbond_angle_DHA
O1 H1O S1 1_655 0.841(12) 2.346(12) 3.1746(9) 168.7(15)
N1 H2N O1 2_657 0.876(12) 2.040(13) 2.8582(13) 155.0(13)
N1 H1N O3 2_656 0.875(13) 2.295(13) 3.1218(13) 157.5(13)
C6 O3 Cg1 2_666 1.2121(14) 3.6604(10) 3.5026(12) 72.97(7)

loop_
_geom_torsion_atom_site_label_1
_geom_torsion_atom_site_label_2
_geom_torsion_atom_site_label_3
_geom_torsion_atom_site_label_4
_geom_torsion_site_symmetry_1
_geom_torsion_site_symmetry_2
_geom_torsion_site_symmetry_3
_geom_torsion_site_symmetry_4
_geom_torsion
_geom_torsion_publ_flag
C2 N2 C1 N1 . . . . 178.51(9) ?
C4 N2 C1 N1 . . . . -2.38(15) ?
C2 N2 C1 S1 . . . . 0.22(15) ?
C4 N2 C1 S1 . . . . 179.33(8) ?
C1 N2 C2 C3 . . . . 82.67(13) ?
C4 N2 C2 C3 . . . . -96.49(11) ?
N2 C2 C3 O1 . . . . 49.39(13) ?
C1 N2 C4 C5 . . . . 80.00(13) ?
C2 N2 C4 C5 . . . . -100.85(11) ?
C6 O2 C5 C4 . . . . 172.96(9) ?
N2 C4 C5 O2 . . . . 59.09(12) ?
C5 O2 C6 O3 . . . . -2.74(15) ?
C5 O2 C6 C7 . . . . 178.64(9) ?
O3 C6 C7 C12 . . . . -177.03(11) ?
O2 C6 C7 C12 . . . . 1.55(15) ?
O3 C6 C7 C8 . . . . 1.20(17) ?
O2 C6 C7 C8 . . . . 179.78(9) ?
C12 C7 C8 C9 . . . . 2.89(17) ?
C6 C7 C8 C9 . . . . -175.38(10) ?
C7 C8 C9 C10 . . . . -1.46(17) ?
C8 C9 C10 C11 . . . . -0.84(18) ?
C9 C10 C11 C12 . . . . 1.71(18) ?
C10 C11 C12 C7 . . . . -0.26(18) ?
C8 C7 C12 C11 . . . . -2.03(17) ?
C6 C7 C12 C11 . . . . 176.17(10) ?

_cod_database_fobs_code 2243418
